data_1523054
loop_
_publ_author_name
'Wallbaum, H.J.'

_publ_section_title
;
 Ueber die Isomorphie zwischen Al3 Ti, Ga3 Ti und Ga3 Zr
;
_journal_name_full 'Zeitschrift fuer Metallkunde'
_journal_page_first 118
_journal_page_last 119
_journal_volume 34
_journal_year 1942
_chemical_formula_sum 'Ga3 Zr'
_space_group_IT_number 139
_symmetry_space_group_name_Hall '-I 4 2'
_symmetry_space_group_name_H-M 'I 4/m m m'
_cell_angle_alpha 90
_cell_angle_beta 90
_cell_angle_gamma 90
_cell_formula_units_Z 2
_cell_length_a 3.971
_cell_length_b 3.971
_cell_length_c 8.729
_cell_volume 137.646
_citation_journal_id_ASTM ZEMTAE
_cod_data_source_file Wallbaum_ZEMTAE_1942_418.cif
_cod_data_source_block Ga3Zr1
_cod_original_cell_volume 137.6462
_cod_original_formula_sum 'Ga3 Zr1'
_cod_database_code 1523054

loop_
_symmetry_equiv_pos_as_xyz
x,y,z
-y,x,z
-x,-y,z
y,-x,z
x,-y,-z
y,x,-z
-x,y,-z
-y,-x,-z
-x,-y,-z
y,-x,-z
x,y,-z
-y,x,-z
-x,y,z
-y,-x,z
x,-y,z
y,x,z
x+1/2,y+1/2,z+1/2
-y+1/2,x+1/2,z+1/2
-x+1/2,-y+1/2,z+1/2
y+1/2,-x+1/2,z+1/2
x+1/2,-y+1/2,-z+1/2
y+1/2,x+1/2,-z+1/2
-x+1/2,y+1/2,-z+1/2
-y+1/2,-x+1/2,-z+1/2
-x+1/2,-y+1/2,-z+1/2
y+1/2,-x+1/2,-z+1/2
x+1/2,y+1/2,-z+1/2
-y+1/2,x+1/2,-z+1/2
-x+1/2,y+1/2,z+1/2
-y+1/2,-x+1/2,z+1/2
x+1/2,-y+1/2,z+1/2
y+1/2,x+1/2,z+1/2

loop_
_atom_site_label
_atom_site_type_symbol
_atom_site_fract_x
_atom_site_fract_y
_atom_site_fract_z
_atom_site_occupancy
_atom_site_U_iso_or_equiv
Zr1 Zr 0 0 0 1 0.0
Ga1 Ga 0 0 0.5 1 0.0
Ga2 Ga 0 0.5 0.25 1 0.0
